data_1518986
loop_
_publ_author_name
'He, Zikai'
'Shan, Liang'
'Mei, Ju'
'Wang, Hong'
'Lam, Jacky W. Y.'
'Sung, Herman H. Y.'
'Williams, Ian D.'
'Gu, Xiao'
'Miao, Qian'
'Tang, Ben Zhong'

_publ_section_title
;
 Aggregation-induced emission and aggregation-promoted photochromism of
 bis(diphenylmethylene)dihydroacenes
;
_journal_issue 6
_journal_name_full 'Chem. Sci.'
_journal_page_first 3538
_journal_paper_doi 10.1039/C5SC00900F
_journal_volume 6
_journal_year 2015
_chemical_formula_moiety 'C44 H30'
_chemical_formula_sum 'C44 H30'
_chemical_formula_weight 558.68
_chemical_name_systematic BDPM-DHT
_space_group_IT_number 4
_space_group_name_Hall 'P 2yb'
_symmetry_cell_setting monoclinic
_symmetry_space_group_name_Hall 'P 2yb'
_symmetry_space_group_name_H-M 'P 1 21 1'
_atom_sites_solution_hydrogens geom
_atom_sites_solution_primary direct
_atom_sites_solution_secondary difmap
_audit_block_doi 10.5517/cc13s4kl
_audit_creation_date 2014-01-09
_audit_creation_method
;
  Olex2 1.2-beta
  (compiled May  9 2012 12:37:22, GUI svn.r4230)
;
_audit_update_record
;
2014-11-25 deposited with the CCDC.
2015-04-02 downloaded from the CCDC.
;
_cell_angle_alpha 90.00
_cell_angle_beta 91.349(2)
_cell_angle_gamma 90.00
_cell_formula_units_Z 2
_cell_length_a 9.2686(2)
_cell_length_b 7.53440(10)
_cell_length_c 22.0069(5)
_cell_measurement_reflns_used 6600
_cell_measurement_temperature 173.00(14)
_cell_measurement_theta_max 71.5630
_cell_measurement_theta_min 6.1820
_cell_volume 1536.39(5)
_computing_cell_refinement
;
CrysAlisPro, Agilent Technologies,
Version 1.171.36.28 (release 01-02-2013 CrysAlis171 .NET)
(compiled Feb  1 2013,16:14:44)
;
_computing_data_collection
;
CrysAlisPro, Agilent Technologies,
Version 1.171.36.28 (release 01-02-2013 CrysAlis171 .NET)
(compiled Feb  1 2013,16:14:44)
;
_computing_data_reduction
;
CrysAlisPro, Agilent Technologies,
Version 1.171.36.28 (release 01-02-2013 CrysAlis171 .NET)
(compiled Feb  1 2013,16:14:44)
;
_computing_molecular_graphics
;
O. V. Dolomanov, L. J. Bourhis, R. J. Gildea, J. A. K. Howard and H. Puschmann,
OLEX2: a complete structure solution, refinement and analysis program.
J. Appl. Cryst. (2009). 42, 339-341.
;
_computing_publication_material
;
O. V. Dolomanov, L. J. Bourhis, R. J. Gildea, J. A. K. Howard and H. Puschmann,
OLEX2: a complete structure solution, refinement and analysis program.
J. Appl. Cryst. (2009). 42, 339-341.
;
_computing_structure_refinement
;
XL, G.M. Sheldrick, Acta Cryst.
(2008). A64, 112-122
;
_computing_structure_solution
;
XS, G.M. Sheldrick, Acta Cryst.
(2008). A64, 112-122
;
_diffrn_ambient_temperature 173.00(14)
_diffrn_detector_area_resol_mean 15.9578
_diffrn_measured_fraction_theta_full 0.9944
_diffrn_measured_fraction_theta_max 0.7111
_diffrn_measurement_details
;
  1 omega   37.00   70.00   1.0000   25.0000
omega____ theta____ kappa____ phi______ frames
    -      110.0000  -25.0000 -120.0000 33

  2 omega   32.00   75.00   1.0000    3.0000
omega____ theta____ kappa____ phi______ frames
    -        0.0000 -178.0000  120.0000 43

  3 omega -112.00  -21.00   1.0000    8.0000
omega____ theta____ kappa____ phi______ frames
    -      -55.0000  125.0000 -120.0000 91

  4 omega   74.00  120.00   1.0000    8.0000
omega____ theta____ kappa____ phi______ frames
    -       55.0000  125.0000    0.0000 46

  5 omega    2.00   71.00   1.0000    8.0000
omega____ theta____ kappa____ phi______ frames
    -       55.0000  -38.0000  -30.0000 69

  6 omega   27.00  123.00   1.0000    8.0000
omega____ theta____ kappa____ phi______ frames
    -       55.0000   77.0000   90.0000 96

  7 omega   79.00  123.00   1.0000    8.0000
omega____ theta____ kappa____ phi______ frames
    -       55.0000  125.0000  120.0000 44

  8 omega   -6.00   67.00   1.0000    8.0000
omega____ theta____ kappa____ phi______ frames
    -       55.0000  -38.0000  120.0000 73

  9 omega   40.00   70.00   1.0000   25.0000
omega____ theta____ kappa____ phi______ frames
    -      110.0000  -25.0000  -30.0000 30

 10 omega   37.00   66.00   1.0000   25.0000
omega____ theta____ kappa____ phi______ frames
    -      110.0000  -25.0000  120.0000 29

 11 omega   38.00   67.00   1.0000   25.0000
omega____ theta____ kappa____ phi______ frames
    -      110.0000  -38.0000   60.0000 29

 12 omega   38.00  124.00   1.0000   25.0000
omega____ theta____ kappa____ phi______ frames
    -      110.0000  -92.0000 -150.0000 86

 13 omega   40.00   83.00   1.0000   25.0000
omega____ theta____ kappa____ phi______ frames
    -      110.0000  -50.0000 -150.0000 43

 14 omega   37.00   63.00   1.0000   25.0000
omega____ theta____ kappa____ phi______ frames
    -      110.0000  -25.0000  -90.0000 26

 15 omega  122.00  148.00   1.0000   25.0000
omega____ theta____ kappa____ phi______ frames
    -      110.0000  -92.0000    0.0000 26

 16 omega   41.00   68.00   1.0000   25.0000
omega____ theta____ kappa____ phi______ frames
    -      110.0000  -38.0000   30.0000 27

 17 omega   38.00  102.00   1.0000   25.0000
omega____ theta____ kappa____ phi______ frames
    -      110.0000  -92.0000    0.0000 64

 18 omega   38.00  146.00   1.0000   25.0000
omega____ theta____ kappa____ phi______ frames
    -      110.0000  -92.0000   60.0000 108

 19 omega   89.00  176.00   1.0000   25.0000
omega____ theta____ kappa____ phi______ frames
    -      110.0000   50.0000  150.0000 87

 20 omega   38.00   63.00   1.0000   25.0000
omega____ theta____ kappa____ phi______ frames
    -      110.0000 -111.0000 -108.0000 25

 21 omega   38.00   63.00   1.0000   25.0000
omega____ theta____ kappa____ phi______ frames
    -      110.0000  -25.0000    0.0000 25

 22 omega   43.00   70.00   1.0000   25.0000
omega____ theta____ kappa____ phi______ frames
    -      110.0000 -111.0000  -30.0000 27

 23 omega   40.00  159.00   1.0000   25.0000
omega____ theta____ kappa____ phi______ frames
    -      110.0000   12.0000  -60.0000 119
;
_diffrn_measurement_device 'kappa diffractometer'
_diffrn_measurement_device_type 'Xcalibur, Sapphire3, Gemini ultra'
_diffrn_measurement_method '\w scans'
_diffrn_orient_matrix_UB_11 -0.1245981000
_diffrn_orient_matrix_UB_12 -0.0927977000
_diffrn_orient_matrix_UB_13 0.0325311000
_diffrn_orient_matrix_UB_21 -0.0874306000
_diffrn_orient_matrix_UB_22 -0.0071974000
_diffrn_orient_matrix_UB_23 -0.0603231000
_diffrn_orient_matrix_UB_31 0.0670132000
_diffrn_orient_matrix_UB_32 -0.1820300000
_diffrn_orient_matrix_UB_33 -0.0142777000
_diffrn_radiation_monochromator mirror
_diffrn_radiation_probe x-ray
_diffrn_radiation_type CuK\a
_diffrn_radiation_wavelength 1.5418
_diffrn_reflns_av_R_equivalents 0.0337
_diffrn_reflns_av_unetI/netI 0.0386
_diffrn_reflns_limit_h_max 11
_diffrn_reflns_limit_h_min -11
_diffrn_reflns_limit_k_max 6
_diffrn_reflns_limit_k_min -9
_diffrn_reflns_limit_l_max 26
_diffrn_reflns_limit_l_min -26
_diffrn_reflns_number 8918
_diffrn_reflns_theta_full 66.50
_diffrn_reflns_theta_max 71.64
_diffrn_reflns_theta_min 6.21
_diffrn_source 'sealed X-ray tube'
_diffrn_source_current 35
_diffrn_source_power 1.75
_diffrn_source_target Cu
_diffrn_source_voltage 50
_exptl_absorpt_coefficient_mu 0.517
_exptl_absorpt_correction_T_max 1.00000
_exptl_absorpt_correction_T_min 0.33995
_exptl_absorpt_correction_type multi-scan
_exptl_absorpt_process_details
;
CrysAlisPro, Agilent Technologies,
Version 1.171.36.28 (release 01-02-2013 CrysAlis171 .NET)
(compiled Feb  1 2013,16:14:44)
Empirical absorption correction using spherical harmonics,
 implemented in SCALE3 ABSPACK scaling algorithm.
;
_exptl_crystal_colour colourless
_exptl_crystal_density_diffrn 1.208
_exptl_crystal_density_method 'not measured'
_exptl_crystal_description plate
_exptl_crystal_F_000 588
_exptl_crystal_size_max 0.25
_exptl_crystal_size_mid 0.25
_exptl_crystal_size_min 0.10
_refine_diff_density_max 0.352
_refine_diff_density_min -0.246
_refine_diff_density_rms 0.055
_refine_ls_abs_structure_details 'Flack H D (1983), Acta Cryst. A39, 876-881'
_refine_ls_abs_structure_Flack -1(3)
_refine_ls_extinction_method none
_refine_ls_goodness_of_fit_ref 1.005
_refine_ls_hydrogen_treatment constr
_refine_ls_matrix_type full
_refine_ls_number_parameters 397
_refine_ls_number_reflns 4245
_refine_ls_number_restraints 1
_refine_ls_restrained_S_all 1.005
_refine_ls_R_factor_all 0.0578
_refine_ls_R_factor_gt 0.0557
_refine_ls_shift/su_max 0.001
_refine_ls_shift/su_mean 0.000
_refine_ls_structure_factor_coef Fsqd
_refine_ls_weighting_details 'calc w=1/[\s^2^(Fo^2^)+(0.0900P)^2^+0.7493P] where P=(Fo^2^+2Fc^2^)/3'
_refine_ls_weighting_scheme calc
_refine_ls_wR_factor_gt 0.1504
_refine_ls_wR_factor_ref 0.1517
_reflns_number_gt 4106
_reflns_number_total 4245
_reflns_threshold_expression >2sigma(I)
_cod_data_source_file c5sc00900f2.cif
_cod_data_source_block kai6cult
_cod_depositor_comments
;
The following automatic conversions were performed:

'_symmetry_cell_setting' value 'Monoclinic' changed to 'monoclinic'
according to
/usr/data/users/saulius/crontab/automatic-downloads/rss-feeds/RSC/lib/dictionaries/cif_core.dic
dictionary named 'cif_core.dic' version 2.4.2 from 2011-04-26.

Automatic conversion script
Id: cif_fix_values 3143 2015-03-26 13:38:13Z robertas 

 Adding full bibliography for 1518983--1518986.cif.
;
_cod_original_sg_symbol_H-M P2(1)
_cod_database_code 1518986
_reflns_odcompleteness_completeness 99.44
_reflns_odcompleteness_iscentric 1
_reflns_odcompleteness_theta 68.13

loop_
_space_group_symop_id
_space_group_symop_operation_xyz
1 'x, y, z'
2 '-x, y+1/2, -z'

loop_
_atom_site_label
_atom_site_type_symbol
_atom_site_fract_x
_atom_site_fract_y
_atom_site_fract_z
_atom_site_U_iso_or_equiv
_atom_site_adp_type
_atom_site_occupancy
_atom_site_symmetry_multiplicity
_atom_site_calc_flag
_atom_site_refinement_flags
C1 C 0.7609(3) 0.4411(4) 0.18522(12) 0.0282(6) Uani 1 1 d .
C2 C 0.6547(3) 0.5614(4) 0.21450(13) 0.0295(6) Uani 1 1 d .
C3 C 0.5634(3) 0.6709(4) 0.18242(12) 0.0313(6) Uani 1 1 d .
H3 H 0.5709 0.6782 0.1395 0.038 Uiso 1 1 calc R
C4 C 0.4573(3) 0.7742(4) 0.21178(14) 0.0335(6) Uani 1 1 d .
C5 C 0.3558(3) 0.8790(5) 0.17884(15) 0.0395(7) Uani 1 1 d .
H5 H 0.3592 0.8840 0.1358 0.047 Uiso 1 1 calc R
C6 C 0.2526(4) 0.9733(5) 0.20847(17) 0.0443(8) Uani 1 1 d .
H6 H 0.1862 1.0448 0.1859 0.053 Uiso 1 1 calc R
C7 C 0.2445(3) 0.9649(5) 0.27191(16) 0.0435(8) Uani 1 1 d .
H7 H 0.1718 1.0298 0.2920 0.052 Uiso 1 1 calc R
C8 C 0.3401(3) 0.8643(5) 0.30525(15) 0.0377(7) Uani 1 1 d .
H8 H 0.3338 0.8603 0.3483 0.045 Uiso 1 1 calc R
C9 C 0.4494(3) 0.7651(4) 0.27576(13) 0.0323(6) Uani 1 1 d .
C10 C 0.5491(3) 0.6588(4) 0.30905(13) 0.0326(6) Uani 1 1 d .
H10 H 0.5475 0.6595 0.3522 0.039 Uiso 1 1 calc R
C11 C 0.6491(3) 0.5537(4) 0.28001(12) 0.0284(6) Uani 1 1 d .
C12 C 0.7525(3) 0.4331(4) 0.31204(12) 0.0293(6) Uani 1 1 d .
C13 C 0.8960(3) 0.4291(4) 0.28356(12) 0.0288(6) Uani 1 1 d .
C14 C 1.0255(3) 0.4368(4) 0.31693(13) 0.0337(6) Uani 1 1 d .
H14 H 1.0237 0.4334 0.3601 0.040 Uiso 1 1 calc R
C15 C 1.1556(3) 0.4492(5) 0.28862(14) 0.0368(6) Uani 1 1 d .
H15 H 1.2427 0.4536 0.3122 0.044 Uiso 1 1 calc R
C16 C 1.1603(3) 0.4554(5) 0.22575(14) 0.0361(7) Uani 1 1 d .
H16 H 1.2503 0.4651 0.2063 0.043 Uiso 1 1 calc R
C17 C 1.0336(3) 0.4476(5) 0.19149(13) 0.0330(6) Uani 1 1 d .
H17 H 1.0370 0.4515 0.1484 0.040 Uiso 1 1 calc R
C18 C 0.9004(3) 0.4338(4) 0.21966(13) 0.0304(6) Uani 1 1 d .
C20 C 0.7323(3) 0.3437(4) 0.13535(12) 0.0286(6) Uani 1 1 d .
C21 C 0.8292(3) 0.1955(4) 0.11594(12) 0.0297(6) Uani 1 1 d .
C22 C 0.9226(3) 0.2096(5) 0.06712(13) 0.0369(7) Uani 1 1 d .
H22 H 0.9274 0.3177 0.0450 0.044 Uiso 1 1 calc R
C23 C 1.0076(3) 0.0682(5) 0.05085(14) 0.0407(8) Uani 1 1 d .
H23 H 1.0712 0.0804 0.0179 0.049 Uiso 1 1 calc R
C24 C 1.0016(3) -0.0921(5) 0.08199(14) 0.0410(7) Uani 1 1 d .
H24 H 1.0611 -0.1890 0.0709 0.049 Uiso 1 1 calc R
C25 C 0.9070(4) -0.1076(5) 0.12953(16) 0.0453(8) Uani 1 1 d .
H25 H 0.9007 -0.2167 0.1510 0.054 Uiso 1 1 calc R
C26 C 0.8213(4) 0.0347(5) 0.14612(14) 0.0391(7) Uani 1 1 d .
H26 H 0.7565 0.0216 0.1786 0.047 Uiso 1 1 calc R
C31 C 0.5945(3) 0.3564(4) 0.09844(12) 0.0298(6) Uani 1 1 d .
C32 C 0.5932(3) 0.4341(5) 0.04073(14) 0.0409(7) Uani 1 1 d .
H32 H 0.6804 0.4786 0.0248 0.049 Uiso 1 1 calc R
C33 C 0.4678(4) 0.4468(6) 0.00676(15) 0.0487(9) Uani 1 1 d .
H33 H 0.4692 0.4985 -0.0326 0.058 Uiso 1 1 calc R
C34 C 0.3390(4) 0.3849(6) 0.02934(16) 0.0471(9) Uani 1 1 d .
H34 H 0.2515 0.3964 0.0063 0.056 Uiso 1 1 calc R
C35 C 0.3404(3) 0.3057(6) 0.08622(15) 0.0444(8) Uani 1 1 d .
H35 H 0.2534 0.2594 0.1018 0.053 Uiso 1 1 calc R
C36 C 0.4658(3) 0.2933(5) 0.12039(14) 0.0372(7) Uani 1 1 d .
H36 H 0.4641 0.2408 0.1596 0.045 Uiso 1 1 calc R
C40 C 0.7218(3) 0.3304(4) 0.36015(11) 0.0284(6) Uani 1 1 d .
C41 C 0.8186(3) 0.1812(4) 0.37986(12) 0.0304(6) Uani 1 1 d .
C42 C 0.8424(4) 0.0414(5) 0.34002(15) 0.0424(8) Uani 1 1 d .
H42 H 0.7984 0.0430 0.3006 0.051 Uiso 1 1 calc R
C43 C 0.9297(4) -0.1000(5) 0.35731(17) 0.0492(9) Uani 1 1 d .
H43 H 0.9439 -0.1953 0.3298 0.059 Uiso 1 1 calc R
C44 C 0.9960(4) -0.1035(5) 0.41382(15) 0.0455(8) Uani 1 1 d .
H44 H 1.0575 -0.1994 0.4251 0.055 Uiso 1 1 calc R
C45 C 0.9722(4) 0.0330(6) 0.45381(15) 0.0463(8) Uani 1 1 d .
H45 H 1.0174 0.0312 0.4930 0.056 Uiso 1 1 calc R
C46 C 0.8826(4) 0.1736(5) 0.43727(14) 0.0410(7) Uani 1 1 d .
H46 H 0.8651 0.2655 0.4657 0.049 Uiso 1 1 calc R
C51 C 0.5853(3) 0.3400(5) 0.39490(12) 0.0319(6) Uani 1 1 d .
C52 C 0.4667(3) 0.2406(5) 0.37701(13) 0.0383(7) Uani 1 1 d .
H52 H 0.4702 0.1701 0.3413 0.046 Uiso 1 1 calc R
C53 C 0.3421(4) 0.2432(6) 0.41105(15) 0.0474(9) Uani 1 1 d .
H53 H 0.2614 0.1733 0.3985 0.057 Uiso 1 1 calc R
C54 C 0.3344(4) 0.3451(6) 0.46230(16) 0.0491(9) Uani 1 1 d .
H54 H 0.2483 0.3480 0.4849 0.059 Uiso 1 1 calc R
C55 C 0.4519(4) 0.4430(7) 0.48074(16) 0.0530(9) Uani 1 1 d .
H55 H 0.4477 0.5120 0.5168 0.064 Uiso 1 1 calc R
C56 C 0.5767(4) 0.4425(6) 0.44749(14) 0.0450(8) Uani 1 1 d .
H56 H 0.6570 0.5122 0.4605 0.054 Uiso 1 1 calc R

loop_
_atom_site_aniso_label
_atom_site_aniso_U_11
_atom_site_aniso_U_22
_atom_site_aniso_U_33
_atom_site_aniso_U_23
_atom_site_aniso_U_13
_atom_site_aniso_U_12
C1 0.0260(12) 0.0229(14) 0.0357(12) 0.0034(12) 0.0040(10) 0.0013(12)
C2 0.0262(13) 0.0229(15) 0.0393(13) -0.0010(12) 0.0017(10) -0.0006(12)
C3 0.0324(14) 0.0258(15) 0.0357(13) 0.0009(12) 0.0006(11) -0.0003(13)
C4 0.0285(14) 0.0235(15) 0.0485(15) -0.0014(13) 0.0001(11) -0.0017(12)
C5 0.0381(16) 0.0305(18) 0.0498(16) 0.0025(13) -0.0011(12) 0.0027(14)
C6 0.0356(16) 0.0299(18) 0.0671(19) 0.0023(16) -0.0050(14) 0.0060(14)
C7 0.0358(16) 0.0283(18) 0.0668(19) -0.0069(16) 0.0078(14) 0.0037(14)
C8 0.0334(15) 0.0286(16) 0.0514(16) -0.0049(14) 0.0075(12) 0.0039(14)
C9 0.0257(13) 0.0228(15) 0.0484(15) -0.0032(13) 0.0009(11) -0.0020(12)
C10 0.0297(13) 0.0267(15) 0.0415(14) -0.0035(13) 0.0032(11) 0.0021(13)
C11 0.0245(12) 0.0229(15) 0.0379(13) -0.0014(12) 0.0013(10) -0.0012(12)
C12 0.0288(13) 0.0238(14) 0.0351(12) -0.0043(12) -0.0015(10) 0.0005(13)
C13 0.0287(13) 0.0178(14) 0.0399(13) 0.0018(12) 0.0012(10) 0.0013(12)
C14 0.0324(14) 0.0235(15) 0.0452(14) 0.0019(13) 0.0000(11) 0.0000(13)
C15 0.0283(14) 0.0254(15) 0.0562(16) -0.0001(14) -0.0071(12) 0.0002(14)
C16 0.0260(13) 0.0287(17) 0.0537(16) 0.0008(14) 0.0057(11) -0.0009(13)
C17 0.0347(14) 0.0234(15) 0.0410(13) 0.0011(13) 0.0040(11) 0.0036(13)
C18 0.0300(13) 0.0195(14) 0.0419(13) -0.0001(12) 0.0045(10) 0.0030(13)
C20 0.0271(13) 0.0242(14) 0.0347(12) 0.0064(11) 0.0044(10) 0.0012(12)
C21 0.0272(13) 0.0313(16) 0.0304(12) -0.0015(11) -0.0008(10) -0.0012(12)
C22 0.0409(16) 0.0341(18) 0.0358(13) 0.0002(12) 0.0054(12) 0.0003(14)
C23 0.0343(15) 0.043(2) 0.0451(15) -0.0084(15) 0.0090(12) 0.0000(15)
C24 0.0368(16) 0.0378(19) 0.0481(15) -0.0104(14) -0.0025(12) 0.0089(15)
C25 0.0492(19) 0.0282(18) 0.0588(18) 0.0047(14) 0.0061(15) 0.0081(15)
C26 0.0397(16) 0.0321(18) 0.0457(16) 0.0052(14) 0.0092(12) 0.0023(15)
C31 0.0264(13) 0.0255(15) 0.0377(13) -0.0033(12) 0.0007(10) 0.0031(12)
C32 0.0386(16) 0.0396(19) 0.0445(15) 0.0094(16) 0.0014(12) 0.0011(16)
C33 0.051(2) 0.050(2) 0.0448(16) 0.0100(17) -0.0069(14) 0.006(2)
C34 0.0362(16) 0.048(2) 0.0566(18) -0.0023(16) -0.0155(13) 0.0098(16)
C35 0.0289(15) 0.052(2) 0.0525(17) -0.0023(16) 0.0026(12) -0.0019(16)
C36 0.0332(15) 0.0392(19) 0.0394(13) -0.0018(14) 0.0036(11) 0.0012(14)
C40 0.0241(12) 0.0274(15) 0.0335(12) -0.0041(11) -0.0039(10) -0.0011(12)
C41 0.0288(13) 0.0261(15) 0.0363(13) 0.0008(12) 0.0043(10) -0.0014(12)
C42 0.0496(18) 0.0347(19) 0.0427(15) -0.0044(14) -0.0024(13) 0.0037(16)
C43 0.056(2) 0.035(2) 0.0573(19) -0.0024(16) 0.0069(15) 0.0110(17)
C44 0.0425(17) 0.040(2) 0.0543(17) 0.0146(15) 0.0068(14) 0.0117(15)
C45 0.0467(18) 0.048(2) 0.0440(16) 0.0112(16) -0.0018(13) 0.0065(17)
C46 0.0477(17) 0.0373(18) 0.0380(14) 0.0003(13) -0.0005(12) 0.0044(16)
C51 0.0298(14) 0.0301(16) 0.0356(13) 0.0027(12) 0.0006(10) 0.0039(13)
C52 0.0356(15) 0.0421(19) 0.0373(13) 0.0000(14) 0.0013(11) 0.0009(15)
C53 0.0356(16) 0.052(2) 0.0550(18) 0.0030(18) 0.0046(13) -0.0045(17)
C54 0.0365(17) 0.057(2) 0.0548(18) 0.0052(18) 0.0179(14) 0.0102(18)
C55 0.057(2) 0.055(2) 0.0484(17) -0.0083(18) 0.0154(14) 0.005(2)
C56 0.0430(17) 0.045(2) 0.0472(15) -0.0132(17) 0.0043(13) -0.0006(18)

loop_
_atom_type_symbol
_atom_type_description
_atom_type_scat_dispersion_real
_atom_type_scat_dispersion_imag
_atom_type_scat_source
C C 0.0181 0.0091 'International Tables Vol C Tables 4.2.6.8 and 6.1.1.4'
H H 0.0000 0.0000 'International Tables Vol C Tables 4.2.6.8 and 6.1.1.4'

loop_
_geom_angle_atom_site_label_1
_geom_angle_atom_site_label_2
_geom_angle_atom_site_label_3
_geom_angle
C18 C1 C2 112.1(2)
C20 C1 C2 124.4(2)
C20 C1 C18 123.4(3)
C3 C2 C1 123.3(2)
C3 C2 C11 120.2(3)
C11 C2 C1 116.5(2)
C2 C3 C4 121.5(3)
C5 C4 C3 122.1(3)
C9 C4 C3 118.6(3)
C9 C4 C5 119.3(3)
C6 C5 C4 120.6(3)
C5 C6 C7 120.4(3)
C8 C7 C6 120.7(3)
C7 C8 C9 120.3(3)
C4 C9 C8 118.8(3)
C4 C9 C10 119.7(3)
C10 C9 C8 121.5(3)
C11 C10 C9 121.3(3)
C2 C11 C12 117.3(2)
C10 C11 C2 118.5(3)
C10 C11 C12 124.1(3)
C13 C12 C11 112.8(2)
C40 C12 C11 125.3(2)
C40 C12 C13 121.9(3)
C14 C13 C12 123.1(2)
C14 C13 C18 118.7(2)
C18 C13 C12 117.9(2)
C15 C14 C13 121.2(3)
C14 C15 C16 120.2(3)
C17 C16 C15 119.8(3)
C16 C17 C18 120.6(3)
C13 C18 C1 117.7(2)
C17 C18 C1 122.6(2)
C17 C18 C13 119.4(3)
C1 C20 C21 122.1(3)
C1 C20 C31 123.9(3)
C31 C20 C21 113.6(2)
C22 C21 C20 123.1(3)
C26 C21 C20 118.4(2)
C26 C21 C22 118.4(3)
C23 C22 C21 120.6(3)
C22 C23 C24 120.9(3)
C25 C24 C23 118.6(3)
C24 C25 C26 120.6(3)
C21 C26 C25 120.9(3)
C32 C31 C20 120.5(3)
C36 C31 C20 121.3(3)
C36 C31 C32 118.2(3)
C33 C32 C31 120.9(3)
C32 C33 C34 120.5(3)
C33 C34 C35 118.6(3)
C36 C35 C34 120.9(3)
C35 C36 C31 120.8(3)
C12 C40 C41 121.5(2)
C12 C40 C51 124.9(3)
C51 C40 C41 113.4(2)
C42 C41 C40 119.3(3)
C46 C41 C40 122.5(3)
C46 C41 C42 118.2(3)
C43 C42 C41 120.6(3)
C44 C43 C42 120.6(3)
C43 C44 C45 119.3(3)
C44 C45 C46 120.4(3)
C41 C46 C45 120.8(3)
C52 C51 C40 120.4(3)
C52 C51 C56 118.5(3)
C56 C51 C40 121.1(3)
C51 C52 C53 120.3(3)
C54 C53 C52 120.8(3)
C53 C54 C55 119.4(3)
C54 C55 C56 120.7(3)
C55 C56 C51 120.3(3)

loop_
_geom_bond_atom_site_label_1
_geom_bond_atom_site_label_2
_geom_bond_distance
C1 C2 1.495(4)
C1 C18 1.485(4)
C1 C20 1.342(4)
C2 C3 1.367(4)
C2 C11 1.445(4)
C3 C4 1.421(4)
C4 C5 1.415(4)
C4 C9 1.413(4)
C5 C6 1.368(5)
C6 C7 1.401(5)
C7 C8 1.367(5)
C8 C9 1.427(4)
C9 C10 1.414(4)
C10 C11 1.386(4)
C11 C12 1.487(4)
C12 C13 1.484(3)
C12 C40 1.347(4)
C13 C14 1.393(4)
C13 C18 1.408(4)
C14 C15 1.374(4)
C15 C16 1.386(4)
C16 C17 1.382(4)
C17 C18 1.398(4)
C20 C21 1.502(4)
C20 C31 1.501(4)
C21 C22 1.399(4)
C21 C26 1.384(5)
C22 C23 1.377(5)
C23 C24 1.391(5)
C24 C25 1.386(5)
C25 C26 1.388(5)
C31 C32 1.398(4)
C31 C36 1.382(4)
C32 C33 1.370(4)
C33 C34 1.385(5)
C34 C35 1.386(5)
C35 C36 1.372(4)
C40 C41 1.496(4)
C40 C51 1.495(4)
C41 C42 1.391(5)
C41 C46 1.384(4)
C42 C43 1.386(5)
C43 C44 1.374(5)
C44 C45 1.375(5)
C45 C46 1.389(5)
C51 C52 1.379(5)
C51 C56 1.395(4)
C52 C53 1.392(4)
C53 C54 1.368(6)
C54 C55 1.369(6)
C55 C56 1.383(4)

loop_
_geom_torsion_atom_site_label_1
_geom_torsion_atom_site_label_2
_geom_torsion_atom_site_label_3
_geom_torsion_atom_site_label_4
_geom_torsion
C1 C2 C3 C4 175.6(3)
C1 C2 C11 C10 -178.0(3)
C1 C2 C11 C12 2.4(4)
C1 C20 C21 C22 -104.9(3)
C1 C20 C21 C26 78.0(4)
C1 C20 C31 C32 108.7(4)
C1 C20 C31 C36 -70.9(4)
C2 C1 C18 C13 40.3(4)
C2 C1 C18 C17 -133.8(3)
C2 C1 C20 C21 -165.8(3)
C2 C1 C20 C31 6.5(5)
C2 C3 C4 C5 -175.7(3)
C2 C3 C4 C9 1.4(5)
C2 C11 C12 C13 37.2(4)
C2 C11 C12 C40 -139.9(3)
C3 C2 C11 C10 0.2(4)
C3 C2 C11 C12 -179.4(3)
C3 C4 C5 C6 178.3(3)
C3 C4 C9 C8 -178.0(3)
C3 C4 C9 C10 2.0(4)
C4 C5 C6 C7 -1.1(5)
C4 C9 C10 C11 -4.2(5)
C5 C4 C9 C8 -0.9(4)
C5 C4 C9 C10 179.1(3)
C5 C6 C7 C8 0.7(5)
C6 C7 C8 C9 -0.4(5)
C7 C8 C9 C4 0.5(5)
C7 C8 C9 C10 -179.5(3)
C8 C9 C10 C11 175.7(3)
C9 C4 C5 C6 1.2(5)
C9 C10 C11 C2 3.1(4)
C9 C10 C11 C12 -177.3(3)
C10 C11 C12 C13 -142.4(3)
C10 C11 C12 C40 40.4(5)
C11 C2 C3 C4 -2.5(5)
C11 C12 C13 C14 135.5(3)
C11 C12 C13 C18 -38.6(4)
C11 C12 C40 C41 164.4(3)
C11 C12 C40 C51 -9.4(5)
C12 C13 C14 C15 -173.9(3)
C12 C13 C18 C1 -0.5(4)
C12 C13 C18 C17 173.8(3)
C12 C40 C41 C42 -61.4(4)
C12 C40 C41 C46 120.6(3)
C12 C40 C51 C52 88.4(4)
C12 C40 C51 C56 -94.6(4)
C13 C12 C40 C41 -12.5(4)
C13 C12 C40 C51 173.7(3)
C13 C14 C15 C16 0.4(5)
C14 C13 C18 C1 -174.9(3)
C14 C13 C18 C17 -0.5(5)
C14 C15 C16 C17 -0.6(5)
C15 C16 C17 C18 0.2(5)
C16 C17 C18 C1 174.4(3)
C16 C17 C18 C13 0.4(5)
C18 C1 C2 C3 140.9(3)
C18 C1 C2 C11 -40.9(4)
C18 C1 C20 C21 10.8(4)
C18 C1 C20 C31 -176.9(3)
C18 C13 C14 C15 0.2(5)
C20 C1 C2 C3 -42.1(5)
C20 C1 C2 C11 136.0(3)
C20 C1 C18 C13 -136.6(3)
C20 C1 C18 C17 49.2(5)
C20 C21 C22 C23 -179.1(3)
C20 C21 C26 C25 179.1(3)
C20 C31 C32 C33 -179.8(3)
C20 C31 C36 C35 180.0(3)
C21 C20 C31 C32 -78.4(4)
C21 C20 C31 C36 102.0(3)
C21 C22 C23 C24 0.7(5)
C22 C21 C26 C25 1.8(5)
C22 C23 C24 C25 0.6(5)
C23 C24 C25 C26 -0.8(5)
C24 C25 C26 C21 -0.5(5)
C26 C21 C22 C23 -2.0(4)
C31 C20 C21 C22 82.1(3)
C31 C20 C21 C26 -95.0(3)
C31 C32 C33 C34 0.9(6)
C32 C31 C36 C35 0.4(5)
C32 C33 C34 C35 -1.7(6)
C33 C34 C35 C36 1.9(6)
C34 C35 C36 C31 -1.3(6)
C36 C31 C32 C33 -0.2(5)
C40 C12 C13 C14 -47.2(4)
C40 C12 C13 C18 138.7(3)
C40 C41 C42 C43 -179.0(3)
C40 C41 C46 C45 -179.8(3)
C40 C51 C52 C53 177.0(3)
C40 C51 C56 C55 -176.8(3)
C41 C40 C51 C52 -85.8(3)
C41 C40 C51 C56 91.2(4)
C41 C42 C43 C44 -0.9(6)
C42 C41 C46 C45 2.2(5)
C42 C43 C44 C45 1.5(6)
C43 C44 C45 C46 -0.2(6)
C44 C45 C46 C41 -1.7(5)
C46 C41 C42 C43 -0.9(5)
C51 C40 C41 C42 113.0(3)
C51 C40 C41 C46 -64.9(4)
C51 C52 C53 C54 0.6(6)
C52 C51 C56 C55 0.3(6)
C52 C53 C54 C55 -1.2(6)
C53 C54 C55 C56 1.3(7)
C54 C55 C56 C51 -0.8(6)
C56 C51 C52 C53 -0.1(5)
